data_7238376
loop_
_publ_author_name
'Chadha, Renu'
'Saini, Anupam'
'Arora, Poonam'
'Jain, Dharamvir Singh'
'Dasgupta, Archi'
'Guru Row, T. N.'

_publ_section_title
;
 Multicomponent solids of lamotrigine with some selected coformers and
 their characterization by thermoanalytical, spectroscopic and X-ray
 diffraction methods
;
_journal_issue 20
_journal_name_full CrystEngComm
_journal_page_first 6271
_journal_paper_doi 10.1039/c1ce05458a
_journal_volume 13
_journal_year 2011
_chemical_compound_source 'see text'
_chemical_formula_moiety 'C9 H8 Cl2 N5, C7 H5 O3'
_chemical_formula_sum 'C16 H13 Cl2 N5 O3'
_chemical_formula_weight 394.21
_space_group_IT_number 14
_space_group_name_Hall '-P 2ybc'
_space_group_name_H-M_alt 'P 1 21/c 1'
_symmetry_cell_setting monoclinic
_symmetry_Int_Tables_number 14
_symmetry_space_group_name_Hall '-P 2ybc'
_symmetry_space_group_name_H-M 'P 1 21/c 1'
_atom_sites_solution_hydrogens geom
_atom_sites_solution_primary direct
_atom_sites_solution_secondary difmap
_cell_angle_alpha 90
_cell_angle_beta 91.312(3)
_cell_angle_gamma 90
_cell_formula_units_Z 4
_cell_length_a 15.5808(10)
_cell_length_b 9.6890(6)
_cell_length_c 11.1057(7)
_cell_measurement_reflns_used 9221
_cell_measurement_temperature 90(2)
_cell_measurement_theta_max 25.5
_cell_measurement_theta_min 2.5
_cell_volume 1676.10(18)
_computing_cell_refinement 'CrysAlisPro CCD (Oxford Diffraction, 2009)'
_computing_data_collection 'CrysAlisPro CCD (Oxford Diffraction, 2009)'
_computing_data_reduction 'CrysAlisPro RED (Oxford Diffraction, 2009)'
_computing_molecular_graphics 'Ortep-3 (Farrugia, 1997) and CAMERON (Watkin et al., 1993)'
_computing_publication_material 'WinGX (Farrugia, 1999)'
_computing_structure_refinement 'SHELXL97 (Sheldrick, 2008)'
_computing_structure_solution 'SHELXS97 (Sheldrick, 2008)'
_diffrn_ambient_temperature 90(2)
_diffrn_measured_fraction_theta_full 0.985
_diffrn_measured_fraction_theta_max 0.985
_diffrn_measurement_device_type 'Oxford Xcalibur,Eos(Nova) CCD detector'
_diffrn_measurement_method 'f\w scans'
_diffrn_radiation_monochromator graphite
_diffrn_radiation_probe x-ray
_diffrn_radiation_source 'Enhance (Mo) X-ray Source'
_diffrn_radiation_type MoK\a
_diffrn_radiation_wavelength 0.71073
_diffrn_reflns_av_R_equivalents 0.0255
_diffrn_reflns_av_sigmaI/netI 0.0321
_diffrn_reflns_limit_h_max 18
_diffrn_reflns_limit_h_min -18
_diffrn_reflns_limit_k_max 9
_diffrn_reflns_limit_k_min -11
_diffrn_reflns_limit_l_max 13
_diffrn_reflns_limit_l_min -12
_diffrn_reflns_number 9221
_diffrn_reflns_reduction_process
;
;
_diffrn_reflns_theta_full 25.50
_diffrn_reflns_theta_max 25.50
_diffrn_reflns_theta_min 2.48
_exptl_absorpt_coefficient_mu 0.416
_exptl_absorpt_correction_T_max 0.9214
_exptl_absorpt_correction_T_min 0.8853
_exptl_absorpt_correction_type multi-scan
_exptl_absorpt_process_details 'CrysAlis RED (Oxford Diffraction,2009)'
_exptl_crystal_colour colorless
_exptl_crystal_density_diffrn 1.562
_exptl_crystal_density_method 'Not Measured'
_exptl_crystal_description block
_exptl_crystal_F_000 808
_exptl_crystal_size_max 0.30
_exptl_crystal_size_mid 0.20
_exptl_crystal_size_min 0.20
_refine_diff_density_max 0.281
_refine_diff_density_min -0.280
_refine_diff_density_rms 0.055
_refine_ls_extinction_method none
_refine_ls_goodness_of_fit_ref 1.041
_refine_ls_hydrogen_treatment mixed
_refine_ls_matrix_type full
_refine_ls_number_parameters 240
_refine_ls_number_reflns 3075
_refine_ls_number_restraints 0
_refine_ls_restrained_S_all 1.041
_refine_ls_R_factor_all 0.0494
_refine_ls_R_factor_gt 0.0371
_refine_ls_shift/su_max 0.001
_refine_ls_shift/su_mean 0.000
_refine_ls_structure_factor_coef Fsqd
_refine_ls_weighting_details 'calc w=1/[\s^2^(Fo^2^)+(0.0413P)^2^+1.1953P] where P=(Fo^2^+2Fc^2^)/3'
_refine_ls_weighting_scheme calc
_refine_ls_wR_factor_gt 0.0872
_refine_ls_wR_factor_ref 0.0913
_reflns_number_gt 2539
_reflns_number_total 3075
_reflns_threshold_expression >2sigma(I)
_cod_data_source_file c1ce05458a.txt
_cod_data_source_block ltghba
_cod_depositor_comments
;
The following automatic conversions were performed:

data item '_symmetry_cell_setting' value 'Monoclinic' was changed to
'monoclinic' in accordance with the
/home/saulius/struct/COD-crude-data/automatic-downloads/DataCite-retrospective/RSC/depositions/lib/dictionaries/cif_core.dic
dictionary named 'cif_core.dic' version 2.4.2 last updated on
2011-04-26.

Automatic conversion script
Id: cif_fix_values 6909 2019-04-08 15:41:33Z antanas 
;
_cod_original_sg_symbol_H-M 'P 21/c'
_cod_database_code 7238376

loop_
_symmetry_equiv_pos_site_id
_symmetry_equiv_pos_as_xyz
1 x,y,z
2 -x,1/2+y,1/2-z
3 -x,-y,-z
4 x,1/2-y,1/2+z

loop_
_atom_site_label
_atom_site_type_symbol
_atom_site_fract_x
_atom_site_fract_y
_atom_site_fract_z
_atom_site_U_iso_or_equiv
_atom_site_adp_type
_atom_site_occupancy
_atom_site_symmetry_multiplicity
_atom_site_calc_flag
_atom_site_refinement_flags
Cl1 Cl 0.39944(3) 0.48763(6) 0.58325(5) 0.02368(15) Uani 1 1 d .
Cl2 Cl 0.20042(4) 0.43949(7) 0.61033(5) 0.03209(17) Uani 1 1 d .
N2 N 0.55977(10) 0.86315(18) 0.58257(15) 0.0169(4) Uani 1 1 d .
N1 N 0.41485(10) 0.90277(19) 0.57683(16) 0.0191(4) Uani 1 1 d .
H1A H 0.4217 0.9633 0.5213 0.023 Uiso 1 1 calc R
H1B H 0.3643 0.8856 0.6025 0.023 Uiso 1 1 calc R
N4 N 0.61410(11) 0.70443(19) 0.72563(16) 0.0186(4) Uani 1 1 d .
N3 N 0.70391(10) 0.81235(19) 0.59487(16) 0.0194(4) Uani 1 1 d .
H3A H 0.7130 0.8694 0.5372 0.023 Uiso 1 1 calc R
H3B H 0.7461 0.7676 0.6274 0.023 Uiso 1 1 calc R
C1 C 0.34044(13) 0.5878(2) 0.68059(19) 0.0182(5) Uani 1 1 d .
C7 C 0.47032(12) 0.7322(2) 0.71527(18) 0.0165(4) Uani 1 1 d .
C8 C 0.48180(12) 0.8363(2) 0.62259(18) 0.0166(4) Uani 1 1 d .
C2 C 0.25268(13) 0.5656(2) 0.69253(19) 0.0207(5) Uani 1 1 d .
C6 C 0.38118(13) 0.6934(2) 0.74550(19) 0.0178(5) Uani 1 1 d .
N5 N 0.53539(10) 0.67037(19) 0.76558(16) 0.0194(4) Uani 1 1 d .
C4 C 0.24677(14) 0.7505(2) 0.8354(2) 0.0233(5) Uani 1 1 d .
H4 H 0.2154 0.8041 0.8881 0.028 Uiso 1 1 calc R
C9 C 0.62559(12) 0.7935(2) 0.63323(18) 0.0165(4) Uani 1 1 d .
C5 C 0.33369(13) 0.7741(2) 0.82376(19) 0.0205(5) Uani 1 1 d .
H5 H 0.3605 0.8439 0.8681 0.025 Uiso 1 1 calc R
C3 C 0.20624(13) 0.6478(2) 0.7692(2) 0.0226(5) Uani 1 1 d .
H3 H 0.1475 0.6340 0.7762 0.027 Uiso 1 1 calc R
O1 O 0.26307(8) 0.43259(16) 0.14875(13) 0.0191(3) Uani 1 1 d .
O3 O -0.06705(10) 0.79539(19) 0.04053(14) 0.0303(4) Uani 1 1 d .
H3O H -0.0994 0.8174 0.0945 0.045 Uiso 1 1 calc R
O2 O 0.18481(9) 0.37333(17) 0.30619(13) 0.0235(4) Uani 1 1 d .
C16 C 0.19380(13) 0.4381(2) 0.20881(19) 0.0194(5) Uani 1 1 d .
C12 C -0.00790(13) 0.6551(2) 0.20059(19) 0.0215(5) Uani 1 1 d .
H12 H -0.0514 0.6802 0.2521 0.026 Uiso 1 1 calc R
C10 C 0.12258(13) 0.5281(2) 0.16466(19) 0.0195(5) Uani 1 1 d .
C14 C 0.05802(14) 0.6684(3) 0.0080(2) 0.0284(6) Uani 1 1 d .
H14 H 0.0581 0.7013 -0.0707 0.034 Uiso 1 1 calc R
C11 C 0.05589(13) 0.5650(2) 0.2396(2) 0.0202(5) Uani 1 1 d .
H11 H 0.0542 0.5286 0.3170 0.024 Uiso 1 1 calc R
C15 C 0.12224(14) 0.5807(3) 0.0481(2) 0.0253(5) Uani 1 1 d .
H15 H 0.1659 0.5563 -0.0035 0.030 Uiso 1 1 calc R
C13 C -0.00679(13) 0.7078(2) 0.0846(2) 0.0221(5) Uani 1 1 d .
H4A H 0.6572(18) 0.660(3) 0.765(2) 0.043(8) Uiso 1 1 d .

loop_
_atom_site_aniso_label
_atom_site_aniso_U_11
_atom_site_aniso_U_22
_atom_site_aniso_U_33
_atom_site_aniso_U_23
_atom_site_aniso_U_13
_atom_site_aniso_U_12
Cl1 0.0222(3) 0.0236(3) 0.0256(3) -0.0032(2) 0.0079(2) -0.0008(2)
Cl2 0.0257(3) 0.0391(4) 0.0318(3) -0.0089(3) 0.0059(2) -0.0151(3)
N2 0.0137(8) 0.0179(10) 0.0191(9) 0.0003(8) 0.0020(7) -0.0002(7)
N1 0.0118(8) 0.0206(10) 0.0249(10) 0.0072(8) 0.0014(7) -0.0010(7)
N4 0.0122(9) 0.0234(11) 0.0203(10) 0.0034(8) 0.0015(7) 0.0008(7)
N3 0.0134(8) 0.0220(11) 0.0228(10) 0.0046(8) 0.0015(7) 0.0026(7)
C1 0.0189(10) 0.0192(12) 0.0166(11) 0.0046(9) 0.0038(8) 0.0015(9)
C7 0.0150(10) 0.0166(12) 0.0181(11) -0.0012(9) 0.0019(8) -0.0001(8)
C8 0.0156(10) 0.0167(11) 0.0174(11) -0.0026(9) 0.0018(8) -0.0029(8)
C2 0.0199(11) 0.0227(13) 0.0196(11) 0.0034(9) 0.0019(9) -0.0050(9)
C6 0.0156(10) 0.0194(12) 0.0185(11) 0.0052(9) 0.0009(8) -0.0018(8)
N5 0.0138(9) 0.0232(11) 0.0214(10) 0.0012(8) 0.0028(7) -0.0007(7)
C4 0.0218(11) 0.0271(14) 0.0211(12) 0.0019(10) 0.0072(9) 0.0031(10)
C9 0.0147(10) 0.0175(12) 0.0171(11) -0.0030(9) 0.0011(8) -0.0022(8)
C5 0.0219(11) 0.0210(12) 0.0187(11) 0.0019(9) 0.0024(9) -0.0023(9)
C3 0.0142(10) 0.0298(14) 0.0241(12) 0.0047(10) 0.0051(9) -0.0014(9)
O1 0.0094(7) 0.0257(9) 0.0223(8) -0.0010(7) 0.0040(6) 0.0023(6)
O3 0.0215(8) 0.0436(11) 0.0262(9) 0.0035(8) 0.0059(7) 0.0134(7)
O2 0.0156(7) 0.0312(9) 0.0239(8) 0.0058(7) 0.0053(6) 0.0023(6)
C16 0.0143(10) 0.0233(12) 0.0207(12) -0.0043(9) 0.0016(8) -0.0030(9)
C12 0.0132(10) 0.0272(13) 0.0242(12) -0.0040(10) 0.0065(9) -0.0002(9)
C10 0.0122(10) 0.0234(13) 0.0229(11) -0.0007(9) 0.0025(8) -0.0020(8)
C14 0.0235(12) 0.0401(15) 0.0220(12) 0.0082(11) 0.0070(9) 0.0078(10)
C11 0.0164(10) 0.0244(13) 0.0199(11) 0.0015(9) 0.0026(8) -0.0009(9)
C15 0.0163(11) 0.0348(15) 0.0251(12) 0.0029(10) 0.0081(9) 0.0064(10)
C13 0.0142(10) 0.0269(13) 0.0251(12) 0.0016(10) 0.0011(8) 0.0069(9)

loop_
_atom_type_symbol
_atom_type_description
_atom_type_scat_dispersion_real
_atom_type_scat_dispersion_imag
_atom_type_scat_source
O O 0.0106 0.0060 'International Tables Vol C Tables 4.2.6.8 and 6.1.1.4'
N N 0.0061 0.0033 'International Tables Vol C Tables 4.2.6.8 and 6.1.1.4'
Cl Cl 0.1484 0.1585 'International Tables Vol C Tables 4.2.6.8 and 6.1.1.4'
H H 0.0000 0.0000 'International Tables Vol C Tables 4.2.6.8 and 6.1.1.4'
C C 0.0033 0.0016 'International Tables Vol C Tables 4.2.6.8 and 6.1.1.4'

loop_
_geom_angle_atom_site_label_1
_geom_angle_atom_site_label_2
_geom_angle_atom_site_label_3
_geom_angle
C8 N2 C9 117.23(18)
C8 N1 H1A 120.0
C8 N1 H1B 120.0
H1A N1 H1B 120.0
N5 N4 C9 122.63(18)
N5 N4 H4A 113.1(18)
C9 N4 H4A 124.2(18)
C9 N3 H3A 120.0
C9 N3 H3B 120.0
H3A N3 H3B 120.0
C2 C1 C6 120.0(2)
C2 C1 Cl1 120.60(17)
C6 C1 Cl1 119.43(16)
N5 C7 C8 121.25(18)
N5 C7 C6 120.88(19)
C8 C7 C6 117.79(17)
N1 C8 N2 119.79(19)
N1 C8 C7 120.17(18)
N2 C8 C7 120.03(18)
C3 C2 C1 119.9(2)
C3 C2 Cl2 119.24(16)
C1 C2 Cl2 120.84(17)
C5 C6 C1 119.46(19)
C5 C6 C7 120.75(19)
C1 C6 C7 119.04(19)
C7 N5 N4 116.89(18)
C3 C4 C5 120.4(2)
C3 C4 H4 119.8
C5 C4 H4 119.8
N3 C9 N2 120.08(19)
N3 C9 N4 118.24(18)
N2 C9 N4 121.67(18)
C4 C5 C6 120.0(2)
C4 C5 H5 120.0
C6 C5 H5 120.0
C4 C3 C2 120.24(19)
C4 C3 H3 119.9
C2 C3 H3 119.9
C13 O3 H3O 109.5
O2 C16 O1 122.5(2)
O2 C16 C10 118.58(18)
O1 C16 C10 118.92(19)
C11 C12 C13 119.93(19)
C11 C12 H12 120.0
C13 C12 H12 120.0
C15 C10 C11 118.4(2)
C15 C10 C16 120.59(19)
C11 C10 C16 121.00(19)
C15 C14 C13 120.3(2)
C15 C14 H14 119.9
C13 C14 H14 119.9
C12 C11 C10 121.0(2)
C12 C11 H11 119.5
C10 C11 H11 119.5
C14 C15 C10 120.9(2)
C14 C15 H15 119.5
C10 C15 H15 119.5
O3 C13 C12 123.04(19)
O3 C13 C14 117.4(2)
C12 C13 C14 119.5(2)

loop_
_geom_bond_atom_site_label_1
_geom_bond_atom_site_label_2
_geom_bond_distance
Cl1 C1 1.732(2)
Cl2 C2 1.719(2)
N2 C8 1.329(3)
N2 C9 1.340(3)
N1 C8 1.318(3)
N1 H1A 0.8600
N1 H1B 0.8600
N4 N5 1.355(2)
N4 C9 1.356(3)
N4 H4A 0.90(3)
N3 C9 1.314(3)
N3 H3A 0.8600
N3 H3B 0.8600
C1 C2 1.393(3)
C1 C6 1.396(3)
C7 N5 1.293(3)
C7 C8 1.455(3)
C7 C6 1.485(3)
C2 C3 1.382(3)
C6 C5 1.394(3)
C4 C3 1.381(3)
C4 C5 1.382(3)
C4 H4 0.9300
C5 H5 0.9300
C3 H3 0.9300
O1 C16 1.283(2)
O3 C13 1.349(3)
O3 H3O 0.8200
O2 C16 1.261(3)
C16 C10 1.486(3)
C12 C11 1.385(3)
C12 C13 1.387(3)
C12 H12 0.9300
C10 C15 1.391(3)
C10 C11 1.393(3)
C14 C15 1.379(3)
C14 C13 1.389(3)
C14 H14 0.9300
C11 H11 0.9300
C15 H15 0.9300

loop_
_geom_torsion_atom_site_label_1
_geom_torsion_atom_site_label_2
_geom_torsion_atom_site_label_3
_geom_torsion_atom_site_label_4
_geom_torsion
C9 N2 C8 N1 179.31(19)
C9 N2 C8 C7 -1.7(3)
N5 C7 C8 N1 -176.65(19)
C6 C7 C8 N1 6.7(3)
N5 C7 C8 N2 4.3(3)
C6 C7 C8 N2 -172.29(19)
C6 C1 C2 C3 -0.4(3)
Cl1 C1 C2 C3 -178.98(17)
C6 C1 C2 Cl2 178.11(16)
Cl1 C1 C2 Cl2 -0.5(3)
C2 C1 C6 C5 1.3(3)
Cl1 C1 C6 C5 179.92(16)
C2 C1 C6 C7 -168.86(19)
Cl1 C1 C6 C7 9.8(3)
N5 C7 C6 C5 101.7(2)
C8 C7 C6 C5 -81.6(3)
N5 C7 C6 C1 -88.2(3)
C8 C7 C6 C1 88.4(2)
C8 C7 N5 N4 -1.7(3)
C6 C7 N5 N4 174.79(18)
C9 N4 N5 C7 -3.3(3)
C8 N2 C9 N3 177.84(19)
C8 N2 C9 N4 -3.3(3)
N5 N4 C9 N3 -174.98(19)
N5 N4 C9 N2 6.1(3)
C3 C4 C5 C6 -0.5(3)
C1 C6 C5 C4 -0.9(3)
C7 C6 C5 C4 169.1(2)
C5 C4 C3 C2 1.4(3)
C1 C2 C3 C4 -1.0(3)
Cl2 C2 C3 C4 -179.50(17)
O2 C16 C10 C15 -167.8(2)
O1 C16 C10 C15 14.5(3)
O2 C16 C10 C11 14.0(3)
O1 C16 C10 C11 -163.8(2)
C13 C12 C11 C10 1.2(3)
C15 C10 C11 C12 -1.9(3)
C16 C10 C11 C12 176.4(2)
C13 C14 C15 C10 1.2(4)
C11 C10 C15 C14 0.7(3)
C16 C10 C15 C14 -177.6(2)
C11 C12 C13 O3 179.7(2)
C11 C12 C13 C14 0.7(3)
C15 C14 C13 O3 179.1(2)
C15 C14 C13 C12 -1.9(4)
